data_2000182
loop_
_publ_author_name
'Chen, J.'
'Hwang, C.'
'Scheffer, J. R.'
'Trotter, J.'

_publ_section_title
;
 Structure and photochemistry of a cyclohexenone and its solid-state
 photoproduct
;
_journal_issue 11
_journal_name_full 'Acta Crystallographica Section C'
_journal_page_first 2417
_journal_page_last 2419
_journal_paper_doi 10.1107/S0108270191006212
_journal_volume 47
_journal_year 1991
_chemical_formula_sum 'C18 H15 Br O'
_chemical_formula_weight 327.23
_symmetry_cell_setting monoclinic
_symmetry_space_group_name_Hall '-I 2ya'
_symmetry_space_group_name_H-M 'I 1 2/a 1'
_cell_angle_alpha 90
_cell_angle_beta 93.09(3)
_cell_angle_gamma 90
_cell_formula_units_Z 8
_cell_length_a 17.607(4)
_cell_length_b 8.213(2)
_cell_length_c 19.976(5)
_cell_volume 2884.5(12)
_diffrn_radiation_type Mo
_diffrn_radiation_wavelength 0.70930
_exptl_absorpt_coefficient_mu 2.81
_exptl_crystal_density_diffrn 1.507
_exptl_crystal_F_000 1328
_cod_data_source_file cr0329.cif
_cod_data_source_block cr0329b
_cod_original_formula_sum 'C18 H15 Br1 O1'
_cod_database_code 2000182

loop_
_atom_site_label
_atom_site_fract_x
_atom_site_fract_y
_atom_site_fract_z
_atom_site_U_iso_or_equiv
Br .39622(3) -.07849(6) .06624(2) .060
O .0177(2) .2961(4) .0033(2) .065
C1 .0661(2) .3634(5) .0383(2) .047
C2 .0628(2) .3904(5) .1116(2) .046
C3 .1332(3) .3508(5) .1566(2) .046
C4 .1220(2) .5211(5) .1316(2) .039
C5 .1615(3) .5657(6) .0681(2) .043
C6 .1357(3) .4444(6) .0139(2) .049
C7 .1965(2) .2429(5) .1372(2) .043
C8 .2716(3) .2842(6) .1522(2) .055
C9 .3310(3) .1903(5) .1332(2) .053
C10 .3156(3) .0482(5) .0983(2) .047
C11 .2422(3) -.0001(6) .0857(3) .056
C12 .1825(3) .0942(5) .1041(2) .055
C13 .1065(2) .6564(5) .1788(2) .041
C14 .1486(3) .6746(6) .2388(2) .052
C15 .1373(3) .8073(6) .2801(2) .060
C16 .0837(3) .9205(7) .2623(2) .059
C17 .0402(3) .9052(6) .2030(3) .057
C18 .0521(3) .7740(6) .1611(2) .051
H2 .018(2) .382(4) .131(2) ?
H3 .120(2) .339(4) .203(2) ?
H5a .219(3) .566(5) .077(2) ?
H5b .145(2) .665(5) .055(2) ?
H6a .175(2) .369(5) .009(2) ?
H6b .127(3) .489(7) -.032(3) ?
H8 .283(2) .383(5) .175(2) ?
H9 .380(2) .222(6) .140(2) ?
H11 .236(3) -.080(6) .066(3) ?
H12 .129(2) .066(5) .094(2) ?
H14 .185(2) .603(5) .248(2) ?
H15 .166(3) .809(6) .320(3) ?
H16 .072(2) 1.018(6) .283(2) ?
H17 .006(3) .980(7) .189(3) ?
H18 .024(2) .761(5) .121(2) ?
